data_4347281
loop_
_publ_author_name
'Li, Li'
'Nishihara, Sadafumi'
'Inoue, Katsuya'
'Kurmoo, Mohamedally'

_publ_section_title
;
 Progressive Transformation between Two Magnetic Ground States for One
 Crystal Structure of a Chiral Molecular Magnet.
;
_journal_issue 6
_journal_name_full 'Inorganic chemistry'
_journal_page_first 3047
_journal_page_last 3057
_journal_paper_doi 10.1021/acs.inorgchem.5b02956
_journal_volume 55
_journal_year 2016
_chemical_formula_sum 'C5 H9 Mn1.33 N4 O3'
_chemical_formula_weight 246.41
_space_group_IT_number 173
_space_group_name_Hall 'P 6c'
_space_group_name_H-M_alt 'P 63'
_symmetry_cell_setting hexagonal
_symmetry_space_group_name_H-M 'P 63'
_atom_sites_solution_hydrogens geom
_atom_sites_solution_primary direct
_atom_sites_solution_secondary difmap
_audit_creation_method SHELXL-97
_cell_angle_alpha 90.00
_cell_angle_beta 90.00
_cell_angle_gamma 120.00
_cell_formula_units_Z 6
_cell_length_a 13.4846(12)
_cell_length_b 13.4846(12)
_cell_length_c 8.0320(8)
_cell_measurement_reflns_used 5632
_cell_measurement_temperature 293(2)
_cell_measurement_theta_max 27.22
_cell_measurement_theta_min 3.07
_cell_volume 1264.8(2)
_computing_cell_refinement 'Bruker SAINT'
_computing_data_collection 'Bruker APEX2'
_computing_data_reduction 'Bruker SAINT'
_computing_structure_refinement 'SHELXL-97 (Sheldrick, 1997)'
_computing_structure_solution 'SHELXS-97 (Sheldrick, 1990)'
_diffrn_ambient_temperature 293(2)
_diffrn_measured_fraction_theta_full 0.999
_diffrn_measured_fraction_theta_max 0.946
_diffrn_measurement_device_type 'Bruker APEX-II CCD'
_diffrn_measurement_method '\f and \w scans'
_diffrn_radiation_monochromator graphite
_diffrn_radiation_source 'fine-focus sealed tube'
_diffrn_radiation_type MoK\a
_diffrn_radiation_wavelength 0.71073
_diffrn_reflns_av_R_equivalents 0.0303
_diffrn_reflns_av_sigmaI/netI 0.0358
_diffrn_reflns_limit_h_max 15
_diffrn_reflns_limit_h_min -17
_diffrn_reflns_limit_k_max 15
_diffrn_reflns_limit_k_min -17
_diffrn_reflns_limit_l_max 9
_diffrn_reflns_limit_l_min -10
_diffrn_reflns_number 8871
_diffrn_reflns_theta_full 25.00
_diffrn_reflns_theta_max 27.87
_diffrn_reflns_theta_min 3.02
_diffrn_standards_number 0
_exptl_absorpt_coefficient_mu 2.023
_exptl_absorpt_correction_T_max 0.9607
_exptl_absorpt_correction_T_min 0.6877
_exptl_absorpt_correction_type multi-scan
_exptl_crystal_colour black
_exptl_crystal_density_diffrn 1.941
_exptl_crystal_density_method 'not measured'
_exptl_crystal_description prism
_exptl_crystal_F_000 746
_exptl_crystal_size_max 0.20
_exptl_crystal_size_mid 0.02
_exptl_crystal_size_min 0.02
_refine_diff_density_max 0.611
_refine_diff_density_min -0.605
_refine_diff_density_rms 0.087
_refine_ls_abs_structure_details 'Flack H D (1983), Acta Cryst. A39, 876-881'
_refine_ls_abs_structure_Flack 0.04(3)
_refine_ls_extinction_method none
_refine_ls_goodness_of_fit_ref 1.099
_refine_ls_hydrogen_treatment mixed
_refine_ls_matrix_type full
_refine_ls_number_parameters 121
_refine_ls_number_reflns 1754
_refine_ls_number_restraints 1
_refine_ls_restrained_S_all 1.099
_refine_ls_R_factor_all 0.0429
_refine_ls_R_factor_gt 0.0302
_refine_ls_shift/su_max 0.000
_refine_ls_shift/su_mean 0.000
_refine_ls_structure_factor_coef Fsqd
_refine_ls_weighting_details 'calc w=1/[\s^2^(Fo^2^)+(0.0242P)^2^+0.6606P] where P=(Fo^2^+2Fc^2^)/3'
_refine_ls_weighting_scheme calc
_refine_ls_wR_factor_gt 0.0562
_refine_ls_wR_factor_ref 0.0600
_reflns_number_gt 1534
_reflns_number_total 1754
_reflns_threshold_expression >2sigma(I)
_cod_data_source_file ic5b02956_si_003.cif
_cod_data_source_block L1-FI_rehydrated_293K
_cod_depositor_comments
;
The following automatic conversions were performed:

data item '_symmetry_cell_setting' value 'Hexagonal' was changed to
'hexagonal' in accordance with the
/home/saulius/struct/COD-crude-data/automatic-downloads/DataCite-retrospective/ACS/depositions/lib/dictionaries/cif_core.dic
dictionary named 'cif_core.dic' version 2.4.2 last updated on
2011-04-26.

Automatic conversion script
Id: cif_fix_values 6909 2019-04-08 15:41:33Z antanas 
;
_cod_original_sg_symbol_H-M P6(3)
_cod_database_code 4347281

loop_
_symmetry_equiv_pos_as_xyz
'x, y, z'
'-x, -y, z+1/2'
'-y, x-y, z'
'-x+y, -x, z'
'x-y, x, z+1/2'
'y, -x+y, z+1/2'

loop_
_atom_site_label
_atom_site_type_symbol
_atom_site_fract_x
_atom_site_fract_y
_atom_site_fract_z
_atom_site_U_iso_or_equiv
_atom_site_adp_type
_atom_site_occupancy
_atom_site_symmetry_multiplicity
_atom_site_calc_flag
_atom_site_refinement_flags
Mn2 Mn 0.3333 0.6667 0.92480(10) 0.01576(18) Uani 1 3 d S
Mn1 Mn 0.30142(4) 0.33873(4) 0.54463(7) 0.02173(13) Uani 1 1 d .
O2 O 0.2262(2) 0.18127(18) 0.4032(3) 0.0335(6) Uani 1 1 d .
C5 C 0.5336(2) 0.3225(2) 0.5481(5) 0.0201(6) Uani 1 1 d .
C4 C 0.3533(2) 0.5593(3) 0.7786(4) 0.0214(7) Uani 1 1 d .
O1 O 0.2404(2) 0.05749(19) 0.2424(3) 0.0311(6) Uani 1 1 d .
C1 C 0.2645(3) 0.1577(3) 0.2770(4) 0.0222(7) Uani 1 1 d .
N1 N 0.3485(3) 0.2104(2) -0.0007(3) 0.0286(7) Uani 1 1 d .
H1A H 0.4139 0.2588 -0.0540 0.034 Uiso 1 1 calc R
H1B H 0.2889 0.2009 -0.0631 0.034 Uiso 1 1 calc R
C2 C 0.3452(3) 0.2552(3) 0.1626(4) 0.0198(7) Uani 1 1 d .
H1 H 0.4221 0.2866 0.2099 0.024 Uiso 1 1 calc R
N2 N 0.3665(2) 0.4290(2) 0.3021(4) 0.0274(7) Uani 1 1 d .
H2A H 0.3488 0.4850 0.2947 0.033 Uiso 1 1 calc R
H2B H 0.4433 0.4623 0.3013 0.033 Uiso 1 1 calc R
C3 C 0.3207(3) 0.3548(3) 0.1541(5) 0.0304(8) Uani 1 1 d .
H2 H 0.3555 0.3996 0.0546 0.036 Uiso 1 1 calc R
H3 H 0.2387 0.3246 0.1472 0.036 Uiso 1 1 calc R
N4 N 0.4540(2) 0.3203(2) 0.6037(4) 0.0297(7) Uani 1 1 d .
N3 N 0.3669(2) 0.4993(2) 0.6929(4) 0.0334(7) Uani 1 1 d .
O3 O 0.3333 0.6667 0.3997(18) 0.192(5) Uani 1 3 d S
O5 O 0.0000 0.0000 0.051(2) 0.159(4) Uani 1 3 d S
O4 O 0.0000 0.0000 0.3668(9) 0.063(2) Uani 1 3 d S

loop_
_atom_site_aniso_label
_atom_site_aniso_U_11
_atom_site_aniso_U_22
_atom_site_aniso_U_33
_atom_site_aniso_U_23
_atom_site_aniso_U_13
_atom_site_aniso_U_12
Mn2 0.0110(2) 0.0110(2) 0.0252(5) 0.000 0.000 0.00551(11)
Mn1 0.0226(2) 0.0216(2) 0.0215(2) -0.0029(2) 0.0059(3) 0.01148(19)
O2 0.0382(13) 0.0242(12) 0.0307(14) -0.0064(11) 0.0144(12) 0.0100(10)
C5 0.0223(14) 0.0143(13) 0.0219(15) 0.0003(17) 0.0012(18) 0.0080(11)
C4 0.0136(15) 0.0176(15) 0.0293(19) -0.0020(15) -0.0047(14) 0.0050(13)
O1 0.0402(14) 0.0187(12) 0.0294(15) -0.0053(10) 0.0074(11) 0.0110(11)
C1 0.0206(16) 0.0232(17) 0.0225(19) -0.0090(14) -0.0040(14) 0.0108(14)
N1 0.0382(16) 0.0341(15) 0.0184(17) -0.0012(12) 0.0021(12) 0.0218(13)
C2 0.0259(17) 0.0208(16) 0.0166(17) -0.0030(14) -0.0016(14) 0.0147(14)
N2 0.0343(16) 0.0208(14) 0.0304(17) -0.0002(12) 0.0074(13) 0.0164(13)
C3 0.044(2) 0.0305(19) 0.028(2) 0.0017(16) 0.0032(17) 0.0269(16)
N4 0.0266(15) 0.0265(15) 0.0388(19) 0.0011(13) 0.0113(13) 0.0154(12)
N3 0.0263(15) 0.0310(17) 0.043(2) -0.0171(15) -0.0037(14) 0.0142(14)
O3 0.214(7) 0.214(7) 0.148(11) 0.000 0.000 0.107(4)
O5 0.125(5) 0.125(5) 0.228(13) 0.000 0.000 0.063(2)
O4 0.0198(14) 0.0198(14) 0.150(7) 0.000 0.000 0.0099(7)

loop_
_atom_type_symbol
_atom_type_description
_atom_type_scat_dispersion_real
_atom_type_scat_dispersion_imag
_atom_type_scat_source
C C 0.0033 0.0016 'International Tables Vol C Tables 4.2.6.8 and 6.1.1.4'
H H 0.0000 0.0000 'International Tables Vol C Tables 4.2.6.8 and 6.1.1.4'
N N 0.0061 0.0033 'International Tables Vol C Tables 4.2.6.8 and 6.1.1.4'
O O 0.0106 0.0060 'International Tables Vol C Tables 4.2.6.8 and 6.1.1.4'
Mn Mn 0.3368 0.7283 'International Tables Vol C Tables 4.2.6.8 and 6.1.1.4'

loop_
_geom_angle_atom_site_label_1
_geom_angle_atom_site_label_2
_geom_angle_atom_site_label_3
_geom_angle
_geom_angle_site_symmetry_1
_geom_angle_site_symmetry_3
C4 Mn2 C4 88.54(14) 4_565 3_665
C4 Mn2 C4 88.54(14) 4_565 .
C4 Mn2 C4 88.54(14) 3_665 .
C4 Mn2 C5 89.42(13) 4_565 6_565
C4 Mn2 C5 84.37(13) 3_665 6_565
C4 Mn2 C5 172.68(16) . 6_565
C4 Mn2 C5 84.37(13) 4_565 5
C4 Mn2 C5 172.68(16) 3_665 5
C4 Mn2 C5 89.42(13) . 5
C5 Mn2 C5 97.38(16) 6_565 5
C4 Mn2 C5 172.68(16) 4_565 2_665
C4 Mn2 C5 89.42(13) 3_665 2_665
C4 Mn2 C5 84.37(13) . 2_665
C5 Mn2 C5 97.38(16) 6_565 2_665
C5 Mn2 C5 97.38(16) 5 2_665
O2 Mn1 O1 86.80(9) . 5
O2 Mn1 N3 176.05(11) . .
O1 Mn1 N3 90.88(11) 5 .
O2 Mn1 N2 86.58(10) . .
O1 Mn1 N2 160.10(10) 5 .
N3 Mn1 N2 94.58(11) . .
O2 Mn1 N4 90.49(10) . .
O1 Mn1 N4 102.33(10) 5 .
N3 Mn1 N4 93.13(11) . .
N2 Mn1 N4 96.47(10) . .
O2 Mn1 N1 88.88(10) . 5
O1 Mn1 N1 73.60(9) 5 5
N3 Mn1 N1 87.40(11) . 5
N2 Mn1 N1 87.52(10) . 5
N4 Mn1 N1 175.91(11) . 5
C1 O2 Mn1 128.8(2) . .
N4 C5 Mn2 172.5(3) . 2_664
N3 C4 Mn2 178.5(3) . .
C1 O1 Mn1 116.9(2) . 6_554
O2 C1 O1 122.5(3) . .
O2 C1 C2 118.5(3) . .
O1 C1 C2 119.0(3) . .
C2 N1 Mn1 106.30(18) . 6_554
C2 N1 H1A 110.5 . .
Mn1 N1 H1A 110.5 6_554 .
C2 N1 H1B 110.5 . .
Mn1 N1 H1B 110.5 6_554 .
H1A N1 H1B 108.7 . .
N1 C2 C1 110.0(2) . .
N1 C2 C3 112.8(3) . .
C1 C2 C3 114.1(3) . .
N1 C2 H1 106.5 . .
C1 C2 H1 106.5 . .
C3 C2 H1 106.5 . .
C3 N2 Mn1 114.6(2) . .
C3 N2 H2A 108.6 . .
Mn1 N2 H2A 108.6 . .
C3 N2 H2B 108.6 . .
Mn1 N2 H2B 108.6 . .
H2A N2 H2B 107.6 . .
N2 C3 C2 110.9(3) . .
N2 C3 H2 109.5 . .
C2 C3 H2 109.5 . .
N2 C3 H3 109.5 . .
C2 C3 H3 109.5 . .
H2 C3 H3 108.0 . .
C5 N4 Mn1 144.3(3) . .
C4 N3 Mn1 151.8(3) . .

loop_
_geom_bond_atom_site_label_1
_geom_bond_atom_site_label_2
_geom_bond_distance
_geom_bond_site_symmetry_2
Mn2 C4 1.984(3) 4_565
Mn2 C4 1.984(3) 3_665
Mn2 C4 1.984(3) .
Mn2 C5 1.990(3) 6_565
Mn2 C5 1.990(3) 5
Mn2 C5 1.990(3) 2_665
Mn1 O2 2.162(2) .
Mn1 O1 2.172(2) 5
Mn1 N3 2.230(3) .
Mn1 N2 2.231(3) .
Mn1 N4 2.243(3) .
Mn1 N1 2.300(3) 5
O2 C1 1.249(4) .
C5 N4 1.149(4) .
C5 Mn2 1.990(3) 2_664
C4 N3 1.146(4) .
O1 C1 1.252(4) .
O1 Mn1 2.172(2) 6_554
C1 C2 1.526(4) .
N1 C2 1.455(4) .
N1 Mn1 2.300(3) 6_554
N1 H1A 0.9000 .
N1 H1B 0.9000 .
C2 C3 1.536(4) .
C2 H1 0.9800 .
N2 C3 1.476(5) .
N2 H2A 0.9000 .
N2 H2B 0.9000 .
C3 H2 0.9700 .
C3 H3 0.9700 .
O5 O4 1.478(18) 2_554
O4 O5 1.478(18) 2

loop_
_geom_torsion_atom_site_label_1
_geom_torsion_atom_site_label_2
_geom_torsion_atom_site_label_3
_geom_torsion_atom_site_label_4
_geom_torsion
_geom_torsion_site_symmetry_1
O1 Mn1 O2 C1 -163.1(3) 5
N3 Mn1 O2 C1 143.0(16) .
N2 Mn1 O2 C1 35.7(3) .
N4 Mn1 O2 C1 -60.7(3) .
N1 Mn1 O2 C1 123.3(3) 5
C4 Mn2 C4 N3 107(12) 4_565
C4 Mn2 C4 N3 19(12) 3_665
C5 Mn2 C4 N3 33(13) 6_565
C5 Mn2 C4 N3 -168(12) 5
C5 Mn2 C4 N3 -71(12) 2_665
Mn1 O2 C1 O1 152.0(3) .
Mn1 O2 C1 C2 -27.0(4) .
Mn1 O1 C1 O2 -169.2(2) 6_554
Mn1 O1 C1 C2 9.8(4) 6_554
Mn1 N1 C2 C1 -37.0(3) 6_554
Mn1 N1 C2 C3 -165.6(2) 6_554
O2 C1 C2 N1 -160.3(3) .
O1 C1 C2 N1 20.8(4) .
O2 C1 C2 C3 -32.3(4) .
O1 C1 C2 C3 148.7(3) .
O2 Mn1 N2 C3 9.1(2) .
O1 Mn1 N2 C3 -61.7(4) 5
N3 Mn1 N2 C3 -167.2(2) .
N4 Mn1 N2 C3 99.2(2) .
N1 Mn1 N2 C3 -80.0(2) 5
Mn1 N2 C3 C2 -56.7(3) .
N1 C2 C3 N2 -155.0(3) .
C1 C2 C3 N2 78.5(4) .
Mn2 C5 N4 Mn1 8(2) 2_664
O2 Mn1 N4 C5 68.6(4) .
O1 Mn1 N4 C5 155.5(4) 5
N3 Mn1 N4 C5 -113.0(4) .
N2 Mn1 N4 C5 -18.0(4) .
N1 Mn1 N4 C5 149.6(14) 5
Mn2 C4 N3 Mn1 -153(12) .
O2 Mn1 N3 C4 12(2) .
O1 Mn1 N3 C4 -42.0(6) 5
N2 Mn1 N3 C4 118.8(6) .
N4 Mn1 N3 C4 -144.4(6) .
N1 Mn1 N3 C4 31.5(6) 5
